data_4079239
loop_
_publ_author_name
'Sues, Peter E.'
'Lough, Alan J.'
'Morris, Robert H.'

_publ_section_title
;
 Flexible Syntheses of Tripodal Phosphine Ligands
 1,1,2-Tris(diarylphosphino)ethane and Their Ruthenium \h5-C5Me5Complexes
;
_journal_issue 18
_journal_name_full Organometallics
_journal_page_first 6589
_journal_paper_doi 10.1021/om3005959
_journal_volume 31
_journal_year 2012
_chemical_formula_moiety 'C48 H48 P3 Ru, F6 P'
_chemical_formula_sum 'C48 H48 F6 P4 Ru'
_chemical_formula_weight 963.81
_chemical_name_systematic
; 
 ? 
;
_space_group_IT_number 14
_symmetry_cell_setting monoclinic
_symmetry_space_group_name_Hall '-P 2yn'
_symmetry_space_group_name_H-M 'P 1 21/n 1'
_atom_sites_solution_hydrogens geom
_atom_sites_solution_primary direct
_atom_sites_solution_secondary difmap
_audit_creation_method SHELXL-97
_cell_angle_alpha 90.00
_cell_angle_beta 108.278(2)
_cell_angle_gamma 90.00
_cell_formula_units_Z 4
_cell_length_a 12.8112(4)
_cell_length_b 20.0725(10)
_cell_length_c 19.3187(7)
_cell_measurement_reflns_used 12574
_cell_measurement_temperature 150(2)
_cell_measurement_theta_max 25.0
_cell_measurement_theta_min 2.6
_cell_volume 4717.2(3)
_computing_cell_refinement 'Denzo-SMN (Otwinowski & Minor, 1997)'
_computing_data_collection 'Collect (Nonius B.V., 1997-2002)'
_computing_data_reduction Denzo-SMN
_computing_molecular_graphics 'PLATON (Spek, 2009)'
_computing_publication_material 'SHELXTL V6.1'
_computing_structure_refinement 'SHELXTL V6.1 (Sheldrick, 2008)'
_computing_structure_solution 'SIR-92 (Altomare et al., 1994)'
_diffrn_ambient_temperature 150(2)
_diffrn_detector_area_resol_mean 9
_diffrn_measured_fraction_theta_full 0.995
_diffrn_measured_fraction_theta_max 0.995
_diffrn_measurement_device_type 'Nonius KappaCCD'
_diffrn_measurement_method '\f scans and \w scans with \k offsets'
_diffrn_radiation_monochromator graphite
_diffrn_radiation_source 'fine-focus sealed tube'
_diffrn_radiation_type MoK\a
_diffrn_radiation_wavelength 0.71073
_diffrn_reflns_av_R_equivalents 0.138
_diffrn_reflns_av_sigmaI/netI 0.152
_diffrn_reflns_limit_h_max 14
_diffrn_reflns_limit_h_min -15
_diffrn_reflns_limit_k_max 23
_diffrn_reflns_limit_k_min 0
_diffrn_reflns_limit_l_max 22
_diffrn_reflns_limit_l_min 0
_diffrn_reflns_number 30075
_diffrn_reflns_theta_full 24.99
_diffrn_reflns_theta_max 24.99
_diffrn_reflns_theta_min 2.63
_diffrn_standards_number 0
_exptl_absorpt_coefficient_mu 0.523
_exptl_absorpt_correction_T_max 1.003
_exptl_absorpt_correction_T_min 0.803
_exptl_absorpt_correction_type multi-scan
_exptl_absorpt_process_details
;
multi-scan from symmetry-related measurements 
 Sortav (Blessing 1995)
;
_exptl_crystal_colour colourless
_exptl_crystal_density_diffrn 1.357
_exptl_crystal_density_method 'not measured'
_exptl_crystal_description needle
_exptl_crystal_F_000 1976
_exptl_crystal_size_max 0.23
_exptl_crystal_size_mid 0.10
_exptl_crystal_size_min 0.07
_platon_squeeze_details
;

During the 
refinement of the structure, electron density peaks were located 
that were believed to be highly disordered 
solvent molecules (possibly diethylether/CH2Cl2). Attempts 
made to model the solvent molecule were not successful. 
The SQUEEZE option in PLATON (Spek, 2003) indicated there was a 
large solvent cavity [611.7A^3^]. In the final cycles of refinement, 
this contribution [165 electrons] to the 
electron density was removed from the observed data. The 
density, the F(000) value, the molecular weight and the formula are 
given without taking into account the results obtained with the 
SQUEEZE option PLATON (Spek, 2003). Similar treatments of disordered 
solvent molecules were carried out by St\"ahler et al. (2001), 
Cox et al. (2003), Mohamed et al. (2003) and Athimoolam et al. (2005). 
References: 
  
Spek, A. L. (2003). J. Appl. Cryst. 36, 7-13 
  
Athimoolam, S., Kumar, J., Ramakrishnan, V. & Rajaram, R.K. (2005). 
Acta Cryst. E61, m2014-m2017. 
  
Cox, J.P., Kumarasammy, Y., Nahar, L., Sarkar D.S. & Shoeb, M. 
(2003). Acta Cryst. E59, o975-o977. 
  
Mohamed, A.A., Krause Bauer, A.J., Bruce, E.A. & Bruce M.R.M. 
(2003). Acta Cryst. C59, m84-m86. 
  
St\"ahler, R., N\"ather, C. & Bensch, W. (2001). Acta Cryst. 
C57, 26-27. 
;
_refine_diff_density_max 1.288
_refine_diff_density_min -0.694
_refine_diff_density_rms 0.129
_refine_ls_extinction_method none
_refine_ls_goodness_of_fit_ref 0.949
_refine_ls_hydrogen_treatment constr
_refine_ls_matrix_type full
_refine_ls_number_parameters 537
_refine_ls_number_reflns 8249
_refine_ls_number_restraints 0
_refine_ls_restrained_S_all 0.949
_refine_ls_R_factor_all 0.1520
_refine_ls_R_factor_gt 0.0687
_refine_ls_shift/su_max 0.001
_refine_ls_shift/su_mean 0.000
_refine_ls_structure_factor_coef Fsqd
_refine_ls_weighting_details 'calc w=1/[\s^2^(Fo^2^)+(0.1043P)^2^] where P=(Fo^2^+2Fc^2^)/3'
_refine_ls_weighting_scheme calc
_refine_ls_wR_factor_gt 0.1625
_refine_ls_wR_factor_ref 0.1983
_reflns_number_gt 4211
_reflns_number_total 8249
_reflns_threshold_expression I>2\s(I)
_cod_data_source_file om3005959_si_002.cif
_cod_data_source_block 2a_k11206
_cod_depositor_comments
;
The following automatic conversions were performed:

'_symmetry_cell_setting' value 'Monoclinic' changed to 'monoclinic'
according to /home/saulius/struct/CIF-dictionaries/cif_core.dic
dictionary named 'cif_core.dic' version 2.4.2 from 2011-04-26.

Automatic conversion script
Id: cif_fix_values 1891 2012-01-12 08:04:46Z andrius 
;
_cod_original_sg_symbol_H-M 'P 21/n'
_cod_database_code 4079239

loop_
_symmetry_equiv_pos_as_xyz
'x, y, z'
'-x+1/2, y+1/2, -z+1/2'
'-x, -y, -z'
'x-1/2, -y-1/2, z-1/2'

loop_
_atom_site_label
_atom_site_type_symbol
_atom_site_fract_x
_atom_site_fract_y
_atom_site_fract_z
_atom_site_U_iso_or_equiv
_atom_site_adp_type
_atom_site_occupancy
_atom_site_symmetry_multiplicity
_atom_site_calc_flag
_atom_site_refinement_flags
Ru1 Ru 0.95206(4) 0.15036(3) 0.14274(3) 0.0282(2) Uani 1 1 d .
P1 P 1.05153(14) 0.19057(10) 0.25626(9) 0.0311(5) Uani 1 1 d .
P2 P 0.83730(14) 0.12154(10) 0.21090(9) 0.0303(5) Uani 1 1 d .
P3 P 0.84113(14) 0.23893(10) 0.14990(10) 0.0328(5) Uani 1 1 d .
C1 C 0.8333(5) 0.2101(3) 0.2388(4) 0.0339(18) Uani 1 1 d .
H1A H 0.7670 0.2242 0.2519 0.041 Uiso 1 1 calc R
C2 C 0.9471(5) 0.2254(4) 0.2956(4) 0.0371(18) Uani 1 1 d .
H2A H 0.9533 0.2039 0.3429 0.045 Uiso 1 1 calc R
H2B H 0.9574 0.2740 0.3034 0.045 Uiso 1 1 calc R
C3 C 1.1547(6) 0.2570(4) 0.2655(3) 0.042(2) Uani 1 1 d .
C4 C 1.1382(7) 0.3243(4) 0.2706(4) 0.057(3) Uani 1 1 d .
H4A H 1.0688 0.3393 0.2725 0.069 Uiso 1 1 calc R
C5 C 1.2182(9) 0.3706(5) 0.2732(5) 0.080(3) Uani 1 1 d .
H5A H 1.2049 0.4166 0.2788 0.096 Uiso 1 1 calc R
C6 C 1.3175(9) 0.3501(6) 0.2675(4) 0.076(3) Uani 1 1 d .
H6A H 1.3722 0.3819 0.2670 0.091 Uiso 1 1 calc R
C7 C 1.3366(8) 0.2842(6) 0.2626(5) 0.067(3) Uani 1 1 d .
H7A H 1.4062 0.2700 0.2604 0.080 Uiso 1 1 calc R
C8 C 1.2571(7) 0.2372(5) 0.2609(4) 0.059(3) Uani 1 1 d .
H8A H 1.2719 0.1913 0.2566 0.071 Uiso 1 1 calc R
C9 C 1.1302(6) 0.1332(4) 0.3267(4) 0.0338(18) Uani 1 1 d .
C10 C 1.1587(6) 0.0714(4) 0.3096(4) 0.041(2) Uani 1 1 d .
H10A H 1.1359 0.0573 0.2602 0.050 Uiso 1 1 calc R
C11 C 1.2212(6) 0.0286(4) 0.3642(4) 0.055(2) Uani 1 1 d .
H11A H 1.2394 -0.0146 0.3516 0.066 Uiso 1 1 calc R
C12 C 1.2555(7) 0.0482(5) 0.4340(5) 0.063(3) Uani 1 1 d .
H12A H 1.2992 0.0190 0.4703 0.076 Uiso 1 1 calc R
C13 C 1.2274(6) 0.1114(5) 0.4540(4) 0.052(2) Uani 1 1 d .
H13A H 1.2499 0.1248 0.5036 0.062 Uiso 1 1 calc R
C14 C 1.1665(5) 0.1535(4) 0.4000(4) 0.0409(19) Uani 1 1 d .
H14A H 1.1489 0.1969 0.4126 0.049 Uiso 1 1 calc R
C15 C 0.8704(5) 0.0695(4) 0.2925(3) 0.0374(19) Uani 1 1 d .
C16 C 0.9213(6) 0.0084(4) 0.2943(4) 0.0387(19) Uani 1 1 d .
H16A H 0.9462 -0.0038 0.2546 0.046 Uiso 1 1 calc R
C17 C 0.9371(7) -0.0351(4) 0.3518(4) 0.055(2) Uani 1 1 d .
H17A H 0.9690 -0.0776 0.3505 0.066 Uiso 1 1 calc R
C18 C 0.9068(7) -0.0166(5) 0.4100(5) 0.061(3) Uani 1 1 d .
H18A H 0.9201 -0.0456 0.4507 0.073 Uiso 1 1 calc R
C19 C 0.8572(8) 0.0436(6) 0.4105(4) 0.072(3) Uani 1 1 d .
H19A H 0.8352 0.0553 0.4515 0.087 Uiso 1 1 calc R
C20 C 0.8381(7) 0.0876(5) 0.3532(4) 0.056(2) Uani 1 1 d .
H20 H 0.8038 0.1293 0.3545 0.067 Uiso 1 1 calc R
C21 C 0.6964(5) 0.0929(4) 0.1682(4) 0.0335(17) Uani 1 1 d .
C22 C 0.6815(5) 0.0335(4) 0.1330(3) 0.0384(19) Uani 1 1 d .
H22A H 0.7439 0.0093 0.1304 0.046 Uiso 1 1 calc R
C23 C 0.5761(7) 0.0068(5) 0.1003(4) 0.060(3) Uani 1 1 d .
H23A H 0.5678 -0.0358 0.0778 0.072 Uiso 1 1 calc R
C24 C 0.4850(7) 0.0426(6) 0.1010(5) 0.072(3) Uani 1 1 d .
H24A H 0.4131 0.0264 0.0765 0.086 Uiso 1 1 calc R
C25 C 0.4996(7) 0.1010(6) 0.1371(6) 0.083(3) Uani 1 1 d .
H25A H 0.4368 0.1244 0.1404 0.100 Uiso 1 1 calc R
C26 C 0.6046(6) 0.1288(4) 0.1703(5) 0.056(2) Uani 1 1 d .
H26A H 0.6124 0.1710 0.1936 0.067 Uiso 1 1 calc R
C27 C 0.6994(6) 0.2436(4) 0.0902(4) 0.043(2) Uani 1 1 d .
C28 C 0.6598(6) 0.1979(4) 0.0343(4) 0.042(2) Uani 1 1 d .
H28A H 0.7077 0.1645 0.0266 0.051 Uiso 1 1 calc R
C29 C 0.5506(7) 0.2000(4) -0.0108(4) 0.051(2) Uani 1 1 d .
H29A H 0.5250 0.1683 -0.0489 0.062 Uiso 1 1 calc R
C30 C 0.4817(7) 0.2466(5) -0.0006(5) 0.070(3) Uani 1 1 d .
H30A H 0.4076 0.2474 -0.0315 0.084 Uiso 1 1 calc R
C31 C 0.5172(7) 0.2937(5) 0.0545(6) 0.086(4) Uani 1 1 d .
H31A H 0.4679 0.3263 0.0619 0.104 Uiso 1 1 calc R
C32 C 0.6275(6) 0.2923(4) 0.0992(5) 0.059(3) Uani 1 1 d .
H32A H 0.6534 0.3252 0.1360 0.071 Uiso 1 1 calc R
C33 C 0.8840(5) 0.3255(4) 0.1577(3) 0.0321(17) Uani 1 1 d .
C34 C 0.9466(6) 0.3496(4) 0.1189(4) 0.042(2) Uani 1 1 d .
H34A H 0.9696 0.3196 0.0885 0.051 Uiso 1 1 calc R
C35 C 0.9796(7) 0.4160(5) 0.1206(4) 0.060(3) Uani 1 1 d .
H35A H 1.0241 0.4312 0.0927 0.072 Uiso 1 1 calc R
C36 C 0.9441(7) 0.4588(5) 0.1651(5) 0.060(2) Uani 1 1 d .
H36A H 0.9629 0.5047 0.1663 0.073 Uiso 1 1 calc R
C37 C 0.8828(7) 0.4369(5) 0.2074(4) 0.057(2) Uani 1 1 d .
H37A H 0.8618 0.4671 0.2385 0.068 Uiso 1 1 calc R
C38 C 0.8511(6) 0.3698(4) 0.2046(4) 0.046(2) Uani 1 1 d .
H38A H 0.8083 0.3542 0.2335 0.055 Uiso 1 1 calc R
C39 C 1.0561(5) 0.1646(4) 0.0692(4) 0.0339(18) Uani 1 1 d .
C40 C 0.9417(6) 0.1560(4) 0.0237(3) 0.0334(17) Uani 1 1 d .
C41 C 0.9049(5) 0.0915(4) 0.0369(3) 0.0340(18) Uani 1 1 d .
C42 C 0.9968(5) 0.0592(4) 0.0894(3) 0.0312(17) Uani 1 1 d .
C43 C 1.0877(5) 0.1030(4) 0.1067(4) 0.0356(19) Uani 1 1 d .
C44 C 1.1292(6) 0.2201(4) 0.0644(4) 0.046(2) Uani 1 1 d .
H44A H 1.1709 0.2077 0.0317 0.069 Uiso 1 1 calc R
H44B H 1.1802 0.2297 0.1130 0.069 Uiso 1 1 calc R
H44C H 1.0849 0.2598 0.0454 0.069 Uiso 1 1 calc R
C45 C 0.8812(6) 0.2049(4) -0.0332(4) 0.047(2) Uani 1 1 d .
H45A H 0.9055 0.2003 -0.0763 0.071 Uiso 1 1 calc R
H45B H 0.8965 0.2502 -0.0139 0.071 Uiso 1 1 calc R
H45C H 0.8021 0.1962 -0.0468 0.071 Uiso 1 1 calc R
C46 C 0.8015(5) 0.0563(4) -0.0066(4) 0.0407(19) Uani 1 1 d .
H46A H 0.8190 0.0103 -0.0162 0.061 Uiso 1 1 calc R
H46B H 0.7690 0.0796 -0.0530 0.061 Uiso 1 1 calc R
H46C H 0.7490 0.0559 0.0209 0.061 Uiso 1 1 calc R
C47 C 0.9980(6) -0.0146(4) 0.1090(4) 0.044(2) Uani 1 1 d .
H47A H 1.0095 -0.0414 0.0696 0.066 Uiso 1 1 calc R
H47B H 0.9276 -0.0266 0.1156 0.066 Uiso 1 1 calc R
H47C H 1.0577 -0.0230 0.1543 0.066 Uiso 1 1 calc R
C48 C 1.2070(5) 0.0843(4) 0.1444(4) 0.048(2) Uani 1 1 d .
H48A H 1.2440 0.0768 0.1077 0.072 Uiso 1 1 calc R
H48B H 1.2102 0.0436 0.1729 0.072 Uiso 1 1 calc R
H48C H 1.2438 0.1206 0.1768 0.072 Uiso 1 1 calc R
P4 P 0.68455(16) 0.32711(11) 0.36501(11) 0.0409(5) Uani 1 1 d .
F1 F 0.5680(3) 0.3291(3) 0.3770(3) 0.0645(14) Uani 1 1 d .
F2 F 0.8026(3) 0.3246(2) 0.3542(2) 0.0574(13) Uani 1 1 d .
F3 F 0.6346(4) 0.2830(3) 0.2944(3) 0.0783(17) Uani 1 1 d .
F4 F 0.6552(4) 0.3915(3) 0.3157(3) 0.0760(16) Uani 1 1 d .
F5 F 0.7132(4) 0.2603(3) 0.4123(3) 0.0857(18) Uani 1 1 d .
F6 F 0.7338(4) 0.3716(3) 0.4358(2) 0.0707(15) Uani 1 1 d .

loop_
_atom_site_aniso_label
_atom_site_aniso_U_11
_atom_site_aniso_U_22
_atom_site_aniso_U_33
_atom_site_aniso_U_23
_atom_site_aniso_U_13
_atom_site_aniso_U_12
Ru1 0.0285(3) 0.0315(4) 0.0246(3) -0.0024(3) 0.0081(2) -0.0032(3)
P1 0.0324(10) 0.0321(12) 0.0270(10) -0.0046(9) 0.0066(8) -0.0044(9)
P2 0.0278(9) 0.0324(12) 0.0307(10) 0.0008(9) 0.0090(8) -0.0018(8)
P3 0.0335(10) 0.0341(12) 0.0283(10) 0.0008(9) 0.0062(8) 0.0011(9)
C1 0.035(4) 0.026(4) 0.042(4) 0.009(3) 0.014(3) -0.010(3)
C2 0.042(4) 0.035(5) 0.032(4) 0.000(4) 0.009(3) -0.004(4)
C3 0.044(5) 0.051(6) 0.019(4) -0.006(4) -0.006(3) -0.009(4)
C4 0.041(5) 0.044(6) 0.063(6) 0.006(5) -0.017(4) -0.012(4)
C5 0.073(7) 0.056(7) 0.076(7) 0.013(5) -0.025(6) -0.034(6)
C6 0.088(8) 0.085(9) 0.037(5) 0.006(5) -0.005(5) -0.056(7)
C7 0.067(6) 0.089(9) 0.053(6) -0.033(6) 0.031(5) -0.045(6)
C8 0.062(6) 0.064(7) 0.057(6) -0.025(5) 0.028(5) -0.030(5)
C9 0.040(4) 0.032(5) 0.029(4) -0.007(3) 0.010(3) -0.002(3)
C10 0.049(5) 0.044(5) 0.027(4) -0.010(4) 0.006(3) 0.001(4)
C11 0.056(5) 0.057(6) 0.042(5) -0.009(4) 0.000(4) 0.027(5)
C12 0.061(6) 0.057(7) 0.057(6) 0.013(5) -0.002(5) 0.010(5)
C13 0.047(5) 0.066(7) 0.035(4) -0.002(5) 0.001(4) 0.007(5)
C14 0.040(4) 0.032(5) 0.044(4) 0.002(4) 0.004(4) 0.002(4)
C15 0.035(4) 0.052(6) 0.025(4) -0.008(4) 0.010(3) -0.013(4)
C16 0.040(4) 0.033(5) 0.040(4) -0.003(4) 0.009(4) 0.000(4)
C17 0.065(5) 0.039(5) 0.050(5) 0.017(4) 0.004(4) -0.004(4)
C18 0.078(6) 0.050(7) 0.048(6) 0.003(5) 0.011(5) -0.023(5)
C19 0.117(8) 0.083(8) 0.033(5) -0.008(5) 0.046(5) -0.036(7)
C20 0.080(6) 0.061(6) 0.038(5) -0.011(4) 0.036(4) -0.010(5)
C21 0.031(4) 0.030(5) 0.041(4) -0.002(4) 0.014(3) -0.013(3)
C22 0.033(4) 0.055(6) 0.030(4) 0.003(4) 0.013(3) -0.007(4)
C23 0.053(5) 0.078(7) 0.042(5) -0.019(5) 0.006(4) -0.020(5)
C24 0.044(5) 0.092(9) 0.072(6) -0.015(6) 0.009(5) -0.015(6)
C25 0.026(5) 0.094(9) 0.131(10) -0.011(8) 0.026(5) 0.000(5)
C26 0.039(5) 0.049(6) 0.089(7) -0.004(5) 0.034(5) -0.007(4)
C27 0.038(4) 0.045(5) 0.039(4) -0.010(4) 0.003(3) 0.004(4)
C28 0.037(4) 0.045(5) 0.037(4) 0.002(4) 0.000(3) -0.007(4)
C29 0.058(5) 0.038(5) 0.042(5) 0.000(4) -0.007(4) -0.002(5)
C30 0.031(5) 0.076(8) 0.082(7) 0.000(6) -0.015(5) -0.006(5)
C31 0.050(6) 0.058(7) 0.122(9) -0.013(7) -0.015(6) 0.016(5)
C32 0.054(5) 0.039(5) 0.072(6) -0.024(5) 0.000(5) 0.000(4)
C33 0.037(4) 0.036(5) 0.023(3) 0.008(3) 0.009(3) -0.005(3)
C34 0.039(4) 0.051(6) 0.031(4) -0.011(4) 0.002(3) -0.006(4)
C35 0.077(6) 0.045(6) 0.048(5) 0.008(5) 0.005(5) -0.013(5)
C36 0.078(6) 0.035(6) 0.058(6) -0.005(5) 0.006(5) -0.004(5)
C37 0.076(6) 0.046(6) 0.046(5) 0.000(5) 0.015(5) 0.005(5)
C38 0.045(5) 0.042(5) 0.044(5) -0.003(4) 0.006(4) -0.002(4)
C39 0.033(4) 0.043(5) 0.029(4) -0.003(4) 0.014(3) -0.007(4)
C40 0.045(4) 0.035(5) 0.026(4) -0.005(3) 0.020(3) 0.003(4)
C41 0.037(4) 0.037(5) 0.027(4) -0.019(3) 0.009(3) -0.021(4)
C42 0.040(4) 0.030(5) 0.027(4) -0.010(3) 0.016(3) 0.003(3)
C43 0.033(4) 0.048(5) 0.033(4) -0.017(4) 0.021(3) -0.007(4)
C44 0.058(5) 0.049(6) 0.039(4) -0.012(4) 0.028(4) -0.025(4)
C45 0.056(5) 0.058(6) 0.029(4) 0.012(4) 0.015(4) 0.003(4)
C46 0.047(4) 0.043(5) 0.041(4) -0.009(4) 0.027(4) -0.002(4)
C47 0.046(5) 0.041(5) 0.048(5) -0.004(4) 0.021(4) 0.005(4)
C48 0.036(4) 0.065(6) 0.041(4) -0.020(4) 0.010(3) 0.007(4)
P4 0.0421(11) 0.0420(13) 0.0401(11) 0.0044(10) 0.0150(10) 0.0085(10)
F1 0.040(3) 0.084(4) 0.076(3) -0.007(3) 0.026(2) 0.006(2)
F2 0.048(3) 0.079(4) 0.053(3) -0.001(3) 0.027(2) 0.006(2)
F3 0.055(3) 0.096(4) 0.084(4) -0.048(3) 0.022(3) -0.004(3)
F4 0.086(4) 0.066(4) 0.083(4) 0.034(3) 0.036(3) 0.028(3)
F5 0.081(4) 0.069(4) 0.118(5) 0.053(3) 0.048(3) 0.028(3)
F6 0.058(3) 0.098(4) 0.059(3) -0.037(3) 0.022(2) -0.012(3)

loop_
_atom_type_symbol
_atom_type_description
_atom_type_scat_dispersion_real
_atom_type_scat_dispersion_imag
_atom_type_scat_source
C C 0.0033 0.0016 'International Tables Vol C Tables 4.2.6.8 and 6.1.1.4'
H H 0.0000 0.0000 'International Tables Vol C Tables 4.2.6.8 and 6.1.1.4'
F F 0.0171 0.0103 'International Tables Vol C Tables 4.2.6.8 and 6.1.1.4'
P P 0.1023 0.0942 'International Tables Vol C Tables 4.2.6.8 and 6.1.1.4'
Ru Ru -1.2594 0.8363 'International Tables Vol C Tables 4.2.6.8 and 6.1.1.4'

loop_
_geom_angle_atom_site_label_1
_geom_angle_atom_site_label_2
_geom_angle_atom_site_label_3
_geom_angle
C39 Ru1 C42 61.9(3)
C39 Ru1 C40 37.8(2)
C42 Ru1 C40 61.3(2)
C39 Ru1 C41 62.7(2)
C42 Ru1 C41 37.1(2)
C40 Ru1 C41 36.7(2)
C39 Ru1 C43 36.7(3)
C42 Ru1 C43 36.3(2)
C40 Ru1 C43 61.1(2)
C41 Ru1 C43 61.3(2)
C39 Ru1 P3 116.0(2)
C42 Ru1 P3 154.16(17)
C40 Ru1 P3 100.46(18)
C41 Ru1 P3 117.36(19)
C43 Ru1 P3 152.3(2)
C39 Ru1 P1 107.19(17)
C42 Ru1 P1 124.95(17)
C40 Ru1 P1 141.83(19)
C41 Ru1 P1 161.41(19)
C43 Ru1 P1 100.94(17)
P3 Ru1 P1 80.83(7)
C39 Ru1 P2 172.09(19)
C42 Ru1 P2 110.58(19)
C40 Ru1 P2 137.64(18)
C41 Ru1 P2 109.97(18)
C43 Ru1 P2 138.3(2)
P3 Ru1 P2 69.41(7)
P1 Ru1 P2 78.96(6)
C9 P1 C3 99.9(3)
C9 P1 C2 103.3(3)
C3 P1 C2 105.8(4)
C9 P1 Ru1 119.9(2)
C3 P1 Ru1 120.6(2)
C2 P1 Ru1 105.4(2)
C21 P2 C15 98.0(3)
C21 P2 C1 108.5(3)
C15 P2 C1 108.4(3)
C21 P2 Ru1 122.1(2)
C15 P2 Ru1 127.7(2)
C1 P2 Ru1 90.3(2)
C21 P2 P3 103.5(2)
C15 P2 P3 149.7(2)
C1 P2 P3 44.3(2)
Ru1 P2 P3 54.83(6)
C33 P3 C27 102.6(3)
C33 P3 C1 109.1(3)
C27 P3 C1 105.7(3)
C33 P3 Ru1 124.5(2)
C27 P3 Ru1 120.8(3)
C1 P3 Ru1 91.6(2)
C33 P3 P2 149.8(2)
C27 P3 P2 100.0(3)
C1 P3 P2 44.8(2)
Ru1 P3 P2 55.77(6)
C2 C1 P3 106.4(4)
C2 C1 P2 106.7(5)
P3 C1 P2 90.9(3)
C2 C1 H1A 116.5
P3 C1 H1A 116.5
P2 C1 H1A 116.5
C1 C2 P1 105.7(5)
C1 C2 H2A 110.6
P1 C2 H2A 110.6
C1 C2 H2B 110.6
P1 C2 H2B 110.6
H2A C2 H2B 108.7
C4 C3 C8 116.8(8)
C4 C3 P1 126.5(7)
C8 C3 P1 116.5(6)
C5 C4 C3 122.6(9)
C5 C4 H4A 118.7
C3 C4 H4A 118.7
C4 C5 C6 119.6(10)
C4 C5 H5A 120.2
C6 C5 H5A 120.2
C7 C6 C5 119.4(9)
C7 C6 H6A 120.3
C5 C6 H6A 120.3
C6 C7 C8 121.4(10)
C6 C7 H7A 119.3
C8 C7 H7A 119.3
C7 C8 C3 120.3(9)
C7 C8 H8A 119.9
C3 C8 H8A 119.9
C10 C9 C14 118.6(7)
C10 C9 P1 121.3(5)
C14 C9 P1 120.0(6)
C9 C10 C11 120.6(7)
C9 C10 H10A 119.7
C11 C10 H10A 119.7
C12 C11 C10 120.5(8)
C12 C11 H11A 119.7
C10 C11 H11A 119.7
C11 C12 C13 120.7(8)
C11 C12 H12A 119.7
C13 C12 H12A 119.7
C14 C13 C12 118.6(7)
C14 C13 H13A 120.7
C12 C13 H13A 120.7
C13 C14 C9 120.9(7)
C13 C14 H14A 119.5
C9 C14 H14A 119.5
C16 C15 C20 117.9(7)
C16 C15 P2 120.5(6)
C20 C15 P2 121.4(6)
C17 C16 C15 122.1(8)
C17 C16 H16A 119.0
C15 C16 H16A 119.0
C18 C17 C16 119.3(9)
C18 C17 H17A 120.4
C16 C17 H17A 120.4
C17 C18 C19 120.3(9)
C17 C18 H18A 119.9
C19 C18 H18A 119.9
C18 C19 C20 121.8(8)
C18 C19 H19A 119.1
C20 C19 H19A 119.1
C19 C20 C15 118.6(9)
C19 C20 H20 120.7
C15 C20 H20 120.7
C22 C21 C26 118.9(6)
C22 C21 P2 117.8(5)
C26 C21 P2 123.3(6)
C21 C22 C23 121.6(7)
C21 C22 H22A 119.2
C23 C22 H22A 119.2
C24 C23 C22 119.7(9)
C24 C23 H23A 120.1
C22 C23 H23A 120.1
C25 C24 C23 118.6(8)
C25 C24 H24A 120.7
C23 C24 H24A 120.7
C24 C25 C26 122.5(9)
C24 C25 H25A 118.8
C26 C25 H25A 118.8
C21 C26 C25 118.5(8)
C21 C26 H26A 120.7
C25 C26 H26A 120.7
C28 C27 C32 117.9(7)
C28 C27 P3 120.5(6)
C32 C27 P3 121.6(6)
C27 C28 C29 121.0(8)
C27 C28 H28A 119.5
C29 C28 H28A 119.5
C30 C29 C28 120.3(8)
C30 C29 H29A 119.8
C28 C29 H29A 119.8
C29 C30 C31 120.9(7)
C29 C30 H30A 119.5
C31 C30 H30A 119.5
C30 C31 C32 118.7(9)
C30 C31 H31A 120.6
C32 C31 H31A 120.6
C27 C32 C31 121.0(8)
C27 C32 H32A 119.5
C31 C32 H32A 119.5
C34 C33 C38 118.3(7)
C34 C33 P3 121.0(6)
C38 C33 P3 120.7(6)
C33 C34 C35 123.9(8)
C33 C34 H34A 118.0
C35 C34 H34A 118.0
C36 C35 C34 116.8(9)
C36 C35 H35A 121.6
C34 C35 H35A 121.6
C37 C36 C35 122.0(9)
C37 C36 H36A 119.0
C35 C36 H36A 119.0
C36 C37 C38 119.9(9)
C36 C37 H37A 120.0
C38 C37 H37A 120.0
C37 C38 C33 119.0(8)
C37 C38 H38A 120.5
C33 C38 H38A 120.5
C43 C39 C40 105.9(6)
C43 C39 C44 127.0(6)
C40 C39 C44 125.9(7)
C43 C39 Ru1 72.5(4)
C40 C39 Ru1 71.6(4)
C44 C39 Ru1 130.4(5)
C41 C40 C39 108.9(6)
C41 C40 C45 127.0(6)
C39 C40 C45 123.7(7)
C41 C40 Ru1 72.0(4)
C39 C40 Ru1 70.6(4)
C45 C40 Ru1 129.2(5)
C40 C41 C42 106.8(6)
C40 C41 C46 127.5(7)
C42 C41 C46 124.3(7)
C40 C41 Ru1 71.3(4)
C42 C41 Ru1 71.0(4)
C46 C41 Ru1 133.4(5)
C43 C42 C41 108.6(6)
C43 C42 C47 126.9(6)
C41 C42 C47 123.5(6)
C43 C42 Ru1 72.4(4)
C41 C42 Ru1 71.9(4)
C47 C42 Ru1 131.0(5)
C42 C43 C39 109.7(6)
C42 C43 C48 126.3(7)
C39 C43 C48 122.7(6)
C42 C43 Ru1 71.3(4)
C39 C43 Ru1 70.7(4)
C48 C43 Ru1 135.0(5)
C39 C44 H44A 109.5
C39 C44 H44B 109.5
H44A C44 H44B 109.5
C39 C44 H44C 109.5
H44A C44 H44C 109.5
H44B C44 H44C 109.5
C40 C45 H45A 109.5
C40 C45 H45B 109.5
H45A C45 H45B 109.5
C40 C45 H45C 109.5
H45A C45 H45C 109.5
H45B C45 H45C 109.5
C41 C46 H46A 109.5
C41 C46 H46B 109.5
H46A C46 H46B 109.5
C41 C46 H46C 109.5
H46A C46 H46C 109.5
H46B C46 H46C 109.5
C42 C47 H47A 109.5
C42 C47 H47B 109.5
H47A C47 H47B 109.5
C42 C47 H47C 109.5
H47A C47 H47C 109.5
H47B C47 H47C 109.5
C43 C48 H48A 109.5
C43 C48 H48B 109.5
H48A C48 H48B 109.5
C43 C48 H48C 109.5
H48A C48 H48C 109.5
H48B C48 H48C 109.5
F4 P4 F1 90.6(3)
F4 P4 F3 89.0(3)
F1 P4 F3 89.8(3)
F4 P4 F6 90.8(3)
F1 P4 F6 89.9(3)
F3 P4 F6 179.6(3)
F4 P4 F2 90.2(3)
F1 P4 F2 179.1(3)
F3 P4 F2 90.7(3)
F6 P4 F2 89.7(2)
F4 P4 F5 177.9(3)
F1 P4 F5 89.7(3)
F3 P4 F5 88.9(3)
F6 P4 F5 91.3(3)
F2 P4 F5 89.5(3)

loop_
_geom_bond_atom_site_label_1
_geom_bond_atom_site_label_2
_geom_bond_distance
Ru1 C39 2.250(7)
Ru1 C42 2.260(7)
Ru1 C40 2.264(6)
Ru1 C41 2.273(6)
Ru1 C43 2.273(7)
Ru1 P3 2.307(2)
Ru1 P1 2.3091(17)
Ru1 P2 2.3333(19)
P1 C9 1.826(7)
P1 C3 1.845(8)
P1 C2 1.870(7)
P2 C21 1.826(6)
P2 C15 1.827(7)
P2 C1 1.862(7)
P2 P3 2.642(3)
P3 C33 1.813(7)
P3 C27 1.823(7)
P3 C1 1.844(7)
C1 C2 1.557(9)
C1 H1A 1.0000
C2 H2A 0.9900
C2 H2B 0.9900
C3 C4 1.376(11)
C3 C8 1.400(11)
C4 C5 1.373(12)
C4 H4A 0.9500
C5 C6 1.374(15)
C5 H5A 0.9500
C6 C7 1.355(13)
C6 H6A 0.9500
C7 C8 1.381(11)
C7 H7A 0.9500
C8 H8A 0.9500
C9 C10 1.363(10)
C9 C14 1.405(9)
C10 C11 1.400(10)
C10 H10A 0.9500
C11 C12 1.339(10)
C11 H11A 0.9500
C12 C13 1.405(11)
C12 H12A 0.9500
C13 C14 1.379(10)
C13 H13A 0.9500
C14 H14A 0.9500
C15 C16 1.384(10)
C15 C20 1.407(10)
C16 C17 1.376(10)
C16 H16A 0.9500
C17 C18 1.352(12)
C17 H17A 0.9500
C18 C19 1.366(13)
C18 H18A 0.9500
C19 C20 1.378(11)
C19 H19A 0.9500
C20 H20 0.9500
C21 C22 1.356(10)
C21 C26 1.390(10)
C22 C23 1.406(10)
C22 H22A 0.9500
C23 C24 1.374(12)
C23 H23A 0.9500
C24 C25 1.348(13)
C24 H24A 0.9500
C25 C26 1.411(11)
C25 H25A 0.9500
C26 H26A 0.9500
C27 C28 1.386(10)
C27 C32 1.391(10)
C28 C29 1.398(10)
C28 H28A 0.9500
C29 C30 1.343(12)
C29 H29A 0.9500
C30 C31 1.390(13)
C30 H30A 0.9500
C31 C32 1.406(11)
C31 H31A 0.9500
C32 H32A 0.9500
C33 C34 1.349(10)
C33 C38 1.424(10)
C34 C35 1.395(11)
C34 H34A 0.9500
C35 C36 1.388(12)
C35 H35A 0.9500
C36 C37 1.372(12)
C36 H36A 0.9500
C37 C38 1.402(11)
C37 H37A 0.9500
C38 H38A 0.9500
C39 C43 1.426(10)
C39 C40 1.463(9)
C39 C44 1.478(10)
C40 C41 1.428(10)
C40 C45 1.497(9)
C41 C42 1.443(9)
C41 C46 1.505(9)
C42 C43 1.413(9)
C42 C47 1.528(10)
C43 C48 1.519(9)
C44 H44A 0.9800
C44 H44B 0.9800
C44 H44C 0.9800
C45 H45A 0.9800
C45 H45B 0.9800
C45 H45C 0.9800
C46 H46A 0.9800
C46 H46B 0.9800
C46 H46C 0.9800
C47 H47A 0.9800
C47 H47B 0.9800
C47 H47C 0.9800
C48 H48A 0.9800
C48 H48B 0.9800
C48 H48C 0.9800
P4 F4 1.579(5)
P4 F1 1.582(4)
P4 F3 1.584(5)
P4 F6 1.589(5)
P4 F2 1.591(5)
P4 F5 1.599(5)

loop_
_platon_squeeze_void_nr
_platon_squeeze_void_average_x
_platon_squeeze_void_average_y
_platon_squeeze_void_average_z
_platon_squeeze_void_volume
_platon_squeeze_void_count_electrons
_platon_squeeze_void_content
1 0.000 0.500 0.000 288 81 ' '
2 0.133 0.729 0.375 6 1 ' '
3 0.501 1.001 0.500 288 81 ' '
4 0.369 0.225 0.126 6 1 ' '
5 0.631 0.775 0.874 7 1 ' '
6 0.869 0.275 0.626 7 1 ' '
